data_7022016
loop_
_publ_author_name
'Banerjee, Ishita'
'Samanta, Pabitra Narayan'
'Das, Kalyan Kumar'
'Ababei, Rodica'
'Kalisz, Marguerite'
'Girard, Adrien'
'Mathoni\`ere, Corine'
'Nethaji, M.'
'Cl\'erac, Rodolphe'
'Ali, Mahammad'

_publ_section_title
;
 Air oxygenation chemistry of 4-TBC catalyzed by chloro bridged dinuclear
 copper(II) complexes of pyrazole based tridentate ligands: synthesis,
 structure, magnetic and computational studies.
;
_journal_issue 5
_journal_name_full 'Dalton transactions (Cambridge, England : 2003)'
_journal_page_first 1879
_journal_page_last 1892
_journal_paper_doi 10.1039/c2dt30983a
_journal_volume 42
_journal_year 2013
_chemical_formula_moiety 'C40 H54 CL4 CU2 N10 O8'
_chemical_formula_sum 'C40 H54 Cl4 Cu2 N10 O8'
_chemical_formula_weight 1071.83
_chemical_name_systematic
;
?
;
_space_group_IT_number 2
_symmetry_cell_setting triclinic
_symmetry_space_group_name_Hall '-P 1'
_symmetry_space_group_name_H-M 'P -1'
_atom_sites_solution_hydrogens geom
_atom_sites_solution_primary direct
_atom_sites_solution_secondary difmap
_audit_creation_method SHELXL-97
_cell_angle_alpha 76.354(9)
_cell_angle_beta 74.315(9)
_cell_angle_gamma 89.607(9)
_cell_formula_units_Z 1
_cell_length_a 9.187(6)
_cell_length_b 10.264(6)
_cell_length_c 12.987(8)
_cell_measurement_reflns_used 876
_cell_measurement_temperature 293(2)
_cell_measurement_theta_max 27.50
_cell_measurement_theta_min 2.50
_cell_volume 1143.6(12)
_computing_cell_refinement 'BRUKER APEX CCD'
_computing_data_collection 'BRUKER SMART APEX CCD'
_computing_data_reduction 'BRUKER SAINT'
_computing_molecular_graphics ORTEP-III
_computing_publication_material 'WINGX V1.80.01'
_computing_structure_refinement 'SHELXL-97 (Sheldrick, 2008)'
_computing_structure_solution SHELXS-97
_diffrn_ambient_temperature 293(2)
_diffrn_detector_area_resol_mean 0.3
_diffrn_measured_fraction_theta_full 1.000
_diffrn_measured_fraction_theta_max 1.000
_diffrn_measurement_device_type 'BRUKER SMART APEX CCD'
_diffrn_measurement_method OMEGA
_diffrn_radiation_monochromator graphite
_diffrn_radiation_source 'fine-focus sealed tube'
_diffrn_radiation_type MoK\a
_diffrn_radiation_wavelength 0.71073
_diffrn_reflns_av_R_equivalents 0.0404
_diffrn_reflns_av_sigmaI/netI 0.0493
_diffrn_reflns_limit_h_max 12
_diffrn_reflns_limit_h_min -11
_diffrn_reflns_limit_k_max 13
_diffrn_reflns_limit_k_min -13
_diffrn_reflns_limit_l_max 16
_diffrn_reflns_limit_l_min -16
_diffrn_reflns_number 12698
_diffrn_reflns_theta_full 27.25
_diffrn_reflns_theta_max 27.25
_diffrn_reflns_theta_min 1.68
_exptl_absorpt_coefficient_mu 1.226
_exptl_absorpt_correction_T_max 0.6470
_exptl_absorpt_correction_T_min 0.6054
_exptl_absorpt_correction_type empirical
_exptl_absorpt_process_details SADABS
_exptl_crystal_colour BLUE
_exptl_crystal_density_diffrn 1.556
_exptl_crystal_density_method 'not measured'
_exptl_crystal_description RECTANGULAR
_exptl_crystal_F_000 554
_exptl_crystal_size_max 0.46
_exptl_crystal_size_mid 0.42
_exptl_crystal_size_min 0.39
_refine_diff_density_max 1.038
_refine_diff_density_min -1.012
_refine_diff_density_rms 0.125
_refine_ls_extinction_method none
_refine_ls_goodness_of_fit_ref 0.909
_refine_ls_hydrogen_treatment constr
_refine_ls_matrix_type fullcycle
_refine_ls_number_parameters 294
_refine_ls_number_reflns 5190
_refine_ls_number_restraints 24
_refine_ls_restrained_S_all 0.921
_refine_ls_R_factor_all 0.0844
_refine_ls_R_factor_gt 0.0623
_refine_ls_shift/su_max 0.004
_refine_ls_shift/su_mean 0.001
_refine_ls_structure_factor_coef Fsqd
_refine_ls_weighting_details 'calc w=1/[\s^2^(Fo^2^)+(0.1480P)^2^+0.9356P] where P=(Fo^2^+2Fc^2^)/3'
_refine_ls_weighting_scheme calc
_refine_ls_wR_factor_gt 0.1715
_refine_ls_wR_factor_ref 0.1938
_reflns_number_gt 3883
_reflns_number_total 5190
_reflns_threshold_expression >2\s(I)
_cod_data_source_file c2dt30983a.txt
_cod_data_source_block yp4_m
_cod_depositor_comments
;
The following automatic conversions were performed:

'_symmetry_cell_setting' value 'TRICLINIC' changed to 'triclinic'
according to /home/saulius/struct/CIF-dictionaries/cif_core.dic
dictionary named 'cif_core.dic' version 2.4.2 from
2011-04-26.

'_exptl_absorpt_correction_type' value 'EMPIRICAL'
changed to 'empirical' according to
/home/saulius/struct/CIF-dictionaries/cif_core.dic dictionary named
'cif_core.dic' version 2.4.2 from
2011-04-26.

'_refine_ls_hydrogen_treatment' value 'CONSTR' changed
to 'constr' according to
/home/saulius/struct/CIF-dictionaries/cif_core.dic dictionary named
'cif_core.dic' version 2.4.2 from 2011-04-26.

Automatic conversion script
Id: cif_fix_values 1891 2012-01-12 08:04:46Z andrius 
;
_cod_original_sg_symbol_H-M P-1
_cod_database_code 7022016

loop_
_symmetry_equiv_pos_as_xyz
'x, y, z'
'-x, -y, -z'

loop_
_atom_site_label
_atom_site_type_symbol
_atom_site_fract_x
_atom_site_fract_y
_atom_site_fract_z
_atom_site_U_iso_or_equiv
_atom_site_adp_type
_atom_site_occupancy
_atom_site_symmetry_multiplicity
_atom_site_calc_flag
_atom_site_refinement_flags
N1 N 0.0200(3) 0.0492(3) 0.2751(2) 0.0332(6) Uani 1 1 d .
N2 N 0.1556(3) 0.0399(3) 0.2010(2) 0.0325(6) Uani 1 1 d .
N3 N 0.1272(3) 0.2573(3) 0.4627(2) 0.0349(7) Uani 1 1 d .
N4 N 0.2823(3) 0.2651(3) 0.4296(2) 0.0329(6) Uani 1 1 d .
N5 N 0.2564(3) 0.1989(3) 0.2728(2) 0.0294(6) Uani 1 1 d .
O1 O 0.5209(4) 0.7071(4) 0.0813(3) 0.0765(8) Uani 1 1 d U
O2 O 0.4577(6) 0.5705(6) 0.2617(4) 0.1075(11) Uani 1 1 d U
O3 O 0.4462(4) 0.8040(4) 0.2318(3) 0.0748(8) Uani 1 1 d U
O4 O 0.6742(5) 0.7038(4) 0.1938(4) 0.0839(9) Uani 1 1 d U
C1 C 0.2486(4) 0.3342(4) 0.1965(3) 0.0383(8) Uani 1 1 d .
H1A H 0.2566 0.4044 0.2337 0.046 Uiso 1 1 calc R
H1B H 0.3344 0.3479 0.1315 0.046 Uiso 1 1 calc R
C2 C 0.1054(4) 0.3469(3) 0.1615(3) 0.0337(8) Uani 1 1 d .
C3 C 0.1001(4) 0.3186(4) 0.0625(3) 0.0358(8) Uani 1 1 d .
H3 H 0.1869 0.2948 0.0161 0.043 Uiso 1 1 calc R
C4 C -0.0345(4) 0.3259(4) 0.0334(3) 0.0375(8) Uani 1 1 d .
H4 H -0.0371 0.3056 -0.0322 0.045 Uiso 1 1 calc R
C5 C -0.1654(4) 0.3626(4) 0.0997(3) 0.0374(8) Uani 1 1 d .
C6 C -0.1589(4) 0.3943(4) 0.1965(3) 0.0408(9) Uani 1 1 d .
H6 H -0.2454 0.4204 0.2416 0.049 Uiso 1 1 calc R
C7 C -0.0241(4) 0.3874(4) 0.2269(3) 0.0395(9) Uani 1 1 d .
H7 H -0.0210 0.4102 0.2915 0.047 Uiso 1 1 calc R
C8 C -0.3115(5) 0.3700(5) 0.0666(4) 0.0551(11) Uani 1 1 d .
H8A H -0.3711 0.2869 0.1009 0.083 Uiso 1 1 calc R
H8B H -0.2889 0.3854 -0.0121 0.083 Uiso 1 1 calc R
H8C H -0.3671 0.4423 0.0900 0.083 Uiso 1 1 calc R
C9 C 0.2934(4) 0.0904(4) 0.2161(3) 0.0357(8) Uani 1 1 d .
H9A H 0.3669 0.1239 0.1451 0.043 Uiso 1 1 calc R
H9B H 0.3369 0.0188 0.2595 0.043 Uiso 1 1 calc R
C10 C 0.1374(4) -0.0219(4) 0.1241(3) 0.0360(8) Uani 1 1 d .
C11 C -0.0142(4) -0.0518(4) 0.1472(3) 0.0394(8) Uani 1 1 d .
H11 H -0.0613 -0.0950 0.1083 0.047 Uiso 1 1 calc R
C12 C -0.0856(4) -0.0056(3) 0.2405(3) 0.0353(8) Uani 1 1 d .
C13 C 0.2680(5) -0.0427(4) 0.0331(3) 0.0468(9) Uani 1 1 d .
H13A H 0.3313 0.0388 0.0016 0.070 Uiso 1 1 calc R
H13B H 0.2310 -0.0668 -0.0227 0.070 Uiso 1 1 calc R
H13C H 0.3258 -0.1133 0.0619 0.070 Uiso 1 1 calc R
C14 C -0.2516(4) -0.0037(4) 0.2924(4) 0.0466(10) Uani 1 1 d .
H14A H -0.2745 -0.0456 0.3697 0.070 Uiso 1 1 calc R
H14B H -0.3066 -0.0518 0.2584 0.070 Uiso 1 1 calc R
H14C H -0.2804 0.0875 0.2824 0.070 Uiso 1 1 calc R
C15 C 0.3613(4) 0.2097(4) 0.3387(3) 0.0343(8) Uani 1 1 d .
H15A H 0.3948 0.1217 0.3664 0.041 Uiso 1 1 calc R
H15B H 0.4496 0.2677 0.2935 0.041 Uiso 1 1 calc R
C16 C 0.3419(4) 0.3190(4) 0.4963(3) 0.0366(8) Uani 1 1 d .
C17 C 0.2202(5) 0.3496(4) 0.5734(3) 0.0430(9) Uani 1 1 d .
H17 H 0.2243 0.3892 0.6301 0.052 Uiso 1 1 calc R
C18 C 0.0876(4) 0.3098(4) 0.5506(3) 0.0373(8) Uani 1 1 d .
C19 C 0.5067(5) 0.3310(5) 0.4819(4) 0.0544(11) Uani 1 1 d .
H19A H 0.5512 0.2505 0.4662 0.082 Uiso 1 1 calc R
H19B H 0.5248 0.3440 0.5483 0.082 Uiso 1 1 calc R
H19C H 0.5512 0.4064 0.4219 0.082 Uiso 1 1 calc R
C20 C -0.0712(5) 0.3239(5) 0.6112(4) 0.0513(11) Uani 1 1 d .
H20A H -0.1224 0.3750 0.5610 0.077 Uiso 1 1 calc R
H20B H -0.0721 0.3693 0.6681 0.077 Uiso 1 1 calc R
H20C H -0.1221 0.2365 0.6438 0.077 Uiso 1 1 calc R
Cl1 Cl -0.18121(9) 0.08278(9) 0.50911(7) 0.0386(2) Uani 1 1 d .
Cl2 Cl 0.51864(11) 0.69544(10) 0.19298(8) 0.0456(2) Uani 1 1 d .
Cu1 Cu 0.04491(4) 0.14105(4) 0.38659(3) 0.03040(11) Uani 1 1 d .

loop_
_atom_site_aniso_label
_atom_site_aniso_U_11
_atom_site_aniso_U_22
_atom_site_aniso_U_33
_atom_site_aniso_U_23
_atom_site_aniso_U_13
_atom_site_aniso_U_12
N1 0.0346(13) 0.0332(15) 0.0345(14) -0.0110(12) -0.0116(11) -0.0051(12)
N2 0.0364(14) 0.0307(14) 0.0336(13) -0.0124(11) -0.0108(11) -0.0035(12)
N3 0.0355(14) 0.0321(15) 0.0390(15) -0.0143(12) -0.0083(12) -0.0048(12)
N4 0.0331(13) 0.0329(15) 0.0377(14) -0.0157(12) -0.0116(11) -0.0044(11)
N5 0.0337(13) 0.0281(14) 0.0291(13) -0.0104(11) -0.0101(10) -0.0025(11)
O1 0.0783(11) 0.0803(11) 0.0746(11) -0.0214(8) -0.0249(8) 0.0063(8)
O2 0.1098(13) 0.1038(13) 0.1074(13) -0.0262(9) -0.0270(8) 0.0037(9)
O3 0.0771(11) 0.0732(11) 0.0755(11) -0.0230(8) -0.0190(8) 0.0082(8)
O4 0.0827(11) 0.0869(12) 0.0849(12) -0.0222(8) -0.0268(8) 0.0053(8)
C1 0.0394(17) 0.0323(18) 0.0409(19) -0.0044(15) -0.0110(15) -0.0080(14)
C2 0.0380(17) 0.0258(16) 0.0353(17) -0.0053(13) -0.0087(14) -0.0029(13)
C3 0.0389(17) 0.0289(17) 0.0351(17) -0.0060(14) -0.0042(14) 0.0019(14)
C4 0.0484(19) 0.0279(17) 0.0367(18) -0.0073(14) -0.0129(15) -0.0035(15)
C5 0.0380(17) 0.0263(17) 0.049(2) -0.0088(15) -0.0145(15) -0.0034(14)
C6 0.0341(17) 0.040(2) 0.046(2) -0.0131(16) -0.0038(15) 0.0030(15)
C7 0.049(2) 0.0334(19) 0.0363(18) -0.0124(15) -0.0086(15) 0.0014(16)
C8 0.042(2) 0.053(3) 0.074(3) -0.017(2) -0.022(2) -0.0009(19)
C9 0.0317(15) 0.0401(19) 0.0396(17) -0.0190(15) -0.0089(13) -0.0033(14)
C10 0.0529(19) 0.0278(17) 0.0341(16) -0.0118(13) -0.0194(15) 0.0038(15)
C11 0.0491(19) 0.0355(19) 0.0460(18) -0.0188(15) -0.0259(15) 0.0003(15)
C12 0.0416(17) 0.0276(17) 0.0435(18) -0.0104(14) -0.0213(14) -0.0066(14)
C13 0.056(2) 0.051(2) 0.0424(19) -0.0251(17) -0.0159(17) 0.0107(18)
C14 0.0390(18) 0.044(2) 0.063(2) -0.0175(18) -0.0201(17) -0.0084(16)
C15 0.0303(15) 0.0403(19) 0.0350(16) -0.0147(14) -0.0087(13) -0.0028(14)
C16 0.0464(18) 0.0315(18) 0.0389(17) -0.0115(14) -0.0206(14) -0.0036(15)
C17 0.056(2) 0.038(2) 0.0435(19) -0.0214(15) -0.0189(16) -0.0008(17)
C18 0.0486(19) 0.0278(17) 0.0369(18) -0.0107(14) -0.0115(15) -0.0015(15)
C19 0.048(2) 0.065(3) 0.064(2) -0.031(2) -0.0244(19) -0.004(2)
C20 0.051(2) 0.048(2) 0.058(2) -0.0291(19) -0.0058(18) 0.0013(18)
Cl1 0.0314(4) 0.0415(5) 0.0409(4) -0.0116(4) -0.0055(3) -0.0026(3)
Cl2 0.0557(5) 0.0402(5) 0.0459(5) -0.0180(4) -0.0158(4) 0.0031(4)
Cu1 0.0301(2) 0.0297(2) 0.0336(2) -0.01285(16) -0.00785(15) -0.00557(16)

loop_
_atom_type_symbol
_atom_type_description
_atom_type_scat_dispersion_real
_atom_type_scat_dispersion_imag
_atom_type_scat_source
C C 0.0033 0.0016 'International Tables Vol C Tables 4.2.6.8 and 6.1.1.4'
H H 0.0000 0.0000 'International Tables Vol C Tables 4.2.6.8 and 6.1.1.4'
N N 0.0061 0.0033 'International Tables Vol C Tables 4.2.6.8 and 6.1.1.4'
O O 0.0106 0.0060 'International Tables Vol C Tables 4.2.6.8 and 6.1.1.4'
Cl Cl 0.1484 0.1585 'International Tables Vol C Tables 4.2.6.8 and 6.1.1.4'
Cu Cu 0.3201 1.2651 'International Tables Vol C Tables 4.2.6.8 and 6.1.1.4'

loop_
_geom_angle_atom_site_label_1
_geom_angle_atom_site_label_2
_geom_angle_atom_site_label_3
_geom_angle
C12 N1 N2 105.2(3)
C12 N1 Cu1 142.7(3)
N2 N1 Cu1 112.0(2)
C10 N2 N1 111.6(3)
C10 N2 C9 129.6(3)
N1 N2 C9 118.8(3)
C18 N3 N4 106.3(3)
C18 N3 Cu1 141.5(3)
N4 N3 Cu1 110.4(2)
C16 N4 N3 111.7(3)
C16 N4 C15 128.2(3)
N3 N4 C15 119.9(3)
C9 N5 C15 111.5(3)
C9 N5 C1 113.8(3)
C15 N5 C1 110.3(3)
C9 N5 Cu1 105.9(2)
C15 N5 Cu1 105.6(2)
C1 N5 Cu1 109.4(2)
C2 C1 N5 113.1(3)
C2 C1 H1A 109.0
N5 C1 H1A 109.0
C2 C1 H1B 109.0
N5 C1 H1B 109.0
H1A C1 H1B 107.8
C7 C2 C3 118.9(3)
C7 C2 C1 120.4(3)
C3 C2 C1 120.7(3)
C4 C3 C2 119.9(3)
C4 C3 H3 120.0
C2 C3 H3 120.0
C3 C4 C5 121.6(4)
C3 C4 H4 119.2
C5 C4 H4 119.2
C4 C5 C6 118.4(3)
C4 C5 C8 120.8(4)
C6 C5 C8 120.7(4)
C5 C6 C7 120.7(3)
C5 C6 H6 119.7
C7 C6 H6 119.7
C2 C7 C6 120.4(4)
C2 C7 H7 119.8
C6 C7 H7 119.8
C5 C8 H8A 109.5
C5 C8 H8B 109.5
H8A C8 H8B 109.5
C5 C8 H8C 109.5
H8A C8 H8C 109.5
H8B C8 H8C 109.5
N2 C9 N5 108.6(3)
N2 C9 H9A 110.0
N5 C9 H9A 110.0
N2 C9 H9B 110.0
N5 C9 H9B 110.0
H9A C9 H9B 108.4
N2 C10 C11 106.5(3)
N2 C10 C13 121.9(3)
C11 C10 C13 131.5(4)
C10 C11 C12 107.2(3)
C10 C11 H11 126.4
C12 C11 H11 126.4
N1 C12 C11 109.3(3)
N1 C12 C14 122.6(3)
C11 C12 C14 127.9(3)
C10 C13 H13A 109.5
C10 C13 H13B 109.5
H13A C13 H13B 109.5
C10 C13 H13C 109.5
H13A C13 H13C 109.5
H13B C13 H13C 109.5
C12 C14 H14A 109.5
C12 C14 H14B 109.5
H14A C14 H14B 109.5
C12 C14 H14C 109.5
H14A C14 H14C 109.5
H14B C14 H14C 109.5
N4 C15 N5 108.1(3)
N4 C15 H15A 110.1
N5 C15 H15A 110.1
N4 C15 H15B 110.1
N5 C15 H15B 110.1
H15A C15 H15B 108.4
N4 C16 C17 105.7(3)
N4 C16 C19 122.2(3)
C17 C16 C19 132.0(4)
C16 C17 C18 107.3(3)
C16 C17 H17 126.3
C18 C17 H17 126.3
N3 C18 C17 108.9(3)
N3 C18 C20 124.2(4)
C17 C18 C20 126.9(4)
C16 C19 H19A 109.5
C16 C19 H19B 109.5
H19A C19 H19B 109.5
C16 C19 H19C 109.5
H19A C19 H19C 109.5
H19B C19 H19C 109.5
C18 C20 H20A 109.5
C18 C20 H20B 109.5
H20A C20 H20B 109.5
C18 C20 H20C 109.5
H20A C20 H20C 109.5
H20B C20 H20C 109.5
O2 Cl2 O3 112.5(3)
O2 Cl2 O1 112.8(3)
O3 Cl2 O1 110.8(2)
O2 Cl2 O4 106.1(3)
O3 Cl2 O4 108.1(3)
O1 Cl2 O4 106.0(2)
N1 Cu1 N3 162.34(11)
N1 Cu1 N5 81.90(12)
N3 Cu1 N5 80.63(12)
N1 Cu1 Cl1 98.97(9)
N3 Cu1 Cl1 98.47(9)
N5 Cu1 Cl1 178.95(8)

loop_
_geom_bond_atom_site_label_1
_geom_bond_atom_site_label_2
_geom_bond_distance
N1 C12 1.350(4)
N1 N2 1.372(4)
N1 Cu1 1.965(3)
N2 C10 1.349(5)
N2 C9 1.449(5)
N3 C18 1.337(5)
N3 N4 1.369(4)
N3 Cu1 1.986(3)
N4 C16 1.359(5)
N4 C15 1.446(4)
N5 C9 1.464(4)
N5 C15 1.472(4)
N5 C1 1.518(5)
N5 Cu1 2.088(3)
O1 Cl2 1.421(4)
O2 Cl2 1.398(5)
O3 Cl2 1.418(4)
O4 Cl2 1.436(4)
C1 C2 1.499(5)
C1 H1A 0.9700
C1 H1B 0.9700
C2 C7 1.387(5)
C2 C3 1.397(5)
C3 C4 1.384(5)
C3 H3 0.9300
C4 C5 1.384(5)
C4 H4 0.9300
C5 C6 1.387(6)
C5 C8 1.512(6)
C6 C7 1.395(6)
C6 H6 0.9300
C7 H7 0.9300
C8 H8A 0.9600
C8 H8B 0.9600
C8 H8C 0.9600
C9 H9A 0.9700
C9 H9B 0.9700
C10 C11 1.364(5)
C10 C13 1.493(5)
C11 C12 1.400(5)
C11 H11 0.9300
C12 C14 1.494(5)
C13 H13A 0.9600
C13 H13B 0.9600
C13 H13C 0.9600
C14 H14A 0.9600
C14 H14B 0.9600
C14 H14C 0.9600
C15 H15A 0.9700
C15 H15B 0.9700
C16 C17 1.375(5)
C16 C19 1.477(6)
C17 C18 1.413(6)
C17 H17 0.9300
C18 C20 1.483(5)
C19 H19A 0.9600
C19 H19B 0.9600
C19 H19C 0.9600
C20 H20A 0.9600
C20 H20B 0.9600
C20 H20C 0.9600
Cl1 Cu1 2.2329(14)

loop_
_geom_torsion_atom_site_label_1
_geom_torsion_atom_site_label_2
_geom_torsion_atom_site_label_3
_geom_torsion_atom_site_label_4
_geom_torsion
C12 N1 N2 C10 -1.7(4)
Cu1 N1 N2 C10 -179.3(2)
C12 N1 N2 C9 -179.7(3)
Cu1 N1 N2 C9 2.7(4)
C18 N3 N4 C16 1.3(4)
Cu1 N3 N4 C16 -166.8(2)
C18 N3 N4 C15 176.9(3)
Cu1 N3 N4 C15 8.7(4)
C9 N5 C1 C2 76.9(4)
C15 N5 C1 C2 -157.0(3)
Cu1 N5 C1 C2 -41.3(3)
N5 C1 C2 C7 85.7(4)
N5 C1 C2 C3 -94.5(4)
C7 C2 C3 C4 -2.7(5)
C1 C2 C3 C4 177.6(3)
C2 C3 C4 C5 0.9(5)
C3 C4 C5 C6 0.8(5)
C3 C4 C5 C8 -180.0(3)
C4 C5 C6 C7 -0.8(5)
C8 C5 C6 C7 180.0(4)
C3 C2 C7 C6 2.7(5)
C1 C2 C7 C6 -177.5(3)
C5 C6 C7 C2 -0.9(6)
C10 N2 C9 N5 154.1(3)
N1 N2 C9 N5 -28.3(4)
C15 N5 C9 N2 151.6(3)
C1 N5 C9 N2 -82.9(3)
Cu1 N5 C9 N2 37.2(3)
N1 N2 C10 C11 1.0(4)
C9 N2 C10 C11 178.8(3)
N1 N2 C10 C13 179.1(3)
C9 N2 C10 C13 -3.1(6)
N2 C10 C11 C12 0.1(4)
C13 C10 C11 C12 -177.8(4)
N2 N1 C12 C11 1.7(4)
Cu1 N1 C12 C11 178.1(3)
N2 N1 C12 C14 -174.0(3)
Cu1 N1 C12 C14 2.4(6)
C10 C11 C12 N1 -1.2(4)
C10 C11 C12 C14 174.2(4)
C16 N4 C15 N5 -164.4(3)
N3 N4 C15 N5 20.9(4)
C9 N5 C15 N4 -152.2(3)
C1 N5 C15 N4 80.4(3)
Cu1 N5 C15 N4 -37.7(3)
N3 N4 C16 C17 -1.4(4)
C15 N4 C16 C17 -176.5(3)
N3 N4 C16 C19 176.4(4)
C15 N4 C16 C19 1.4(6)
N4 C16 C17 C18 0.9(4)
C19 C16 C17 C18 -176.6(4)
N4 N3 C18 C17 -0.7(4)
Cu1 N3 C18 C17 161.3(3)
N4 N3 C18 C20 178.6(3)
Cu1 N3 C18 C20 -19.4(6)
C16 C17 C18 N3 -0.2(4)
C16 C17 C18 C20 -179.4(4)
C12 N1 Cu1 N3 -152.4(4)
N2 N1 Cu1 N3 23.8(5)
C12 N1 Cu1 N5 -160.7(4)
N2 N1 Cu1 N5 15.5(2)
C12 N1 Cu1 Cl1 18.7(4)
N2 N1 Cu1 Cl1 -165.1(2)
C18 N3 Cu1 N1 166.0(4)
N4 N3 Cu1 N1 -32.6(5)
C18 N3 Cu1 N5 174.3(4)
N4 N3 Cu1 N5 -24.2(2)
C18 N3 Cu1 Cl1 -5.1(4)
N4 N3 Cu1 Cl1 156.4(2)
C9 N5 Cu1 N1 -29.6(2)
C15 N5 Cu1 N1 -147.9(2)
C1 N5 Cu1 N1 93.4(2)
C9 N5 Cu1 N3 153.0(2)
C15 N5 Cu1 N3 34.6(2)
C1 N5 Cu1 N3 -84.0(2)
C9 N5 Cu1 Cl1 -176(69)
C15 N5 Cu1 Cl1 65(4)
C1 N5 Cu1 Cl1 -53(4)
